data_1008667
loop_
_publ_author_name
'Renevier, H'
'Hodeau, J L'
'Marezio, M'
'Santoro, A'

_publ_section_title
;
Electron- and powder neutron-diffraction studies of Y Ba2 (Cu1-y Coy)3
O6+x with 0.05< y< 0.33
;
_journal_coden_ASTM PHYCE6
_journal_name_full 'Physica C (Amsterdam) (152,1988-)'
_journal_page_first 143
_journal_page_last 159
_journal_paper_doi 10.1016/0921-4534(94)90895-8
_journal_volume 220
_journal_year 1994
_chemical_formula_structural
;
Y Ba2 (Cu0.66 Co0.34) (Cu1.995 Co0.005) O7.29
;
_chemical_formula_sum 'Ba2 Co0.345 Cu2.655 O7.29 Y'
_chemical_name_systematic
;
Yttrium barium copper cobalt oxide (1/2/2.7/0.4/7.3)
;
_space_group_IT_number 123
_symmetry_cell_setting tetragonal
_symmetry_Int_Tables_number 123
_symmetry_space_group_name_Hall '-P 4 2'
_symmetry_space_group_name_H-M 'P 4/m m m'
_cell_angle_alpha 90
_cell_angle_beta 90
_cell_angle_gamma 90
_cell_formula_units_Z 1
_cell_length_a 3.8684(1)
_cell_length_b 3.8684(1)
_cell_length_c 11.6596(3)
_cell_volume 174.5
_refine_ls_R_factor_all 0.043
_cod_original_formula_sum 'Ba2 Co.345 Cu2.655 O7.29 Y'
_cod_database_code 1008667

loop_
_symmetry_equiv_pos_as_xyz
x,y,z
-x,-y,z
-x,y,z
x,-y,z
-y,x,z
y,-x,z
y,x,z
-y,-x,z
-x,-y,-z
x,y,-z
x,-y,-z
-x,y,-z
y,-x,-z
-y,x,-z
-y,-x,-z
y,x,-z

loop_
_atom_site_aniso_label
_atom_site_aniso_B_11
_atom_site_aniso_B_12
_atom_site_aniso_B_13
_atom_site_aniso_B_22
_atom_site_aniso_B_23
_atom_site_aniso_B_33
O3 8.1(4) 0. 0. 4.4(3) 0. 2.2(3)

loop_
_atom_site_label
_atom_site_type_symbol
_atom_site_symmetry_multiplicity
_atom_site_Wyckoff_symbol
_atom_site_fract_x
_atom_site_fract_y
_atom_site_fract_z
_atom_site_occupancy
_atom_site_attached_hydrogens
_atom_site_calc_flag
Ba1 Ba2+ 2 h 0.5 0.5 0.1858(2) 1. 0 d
Y1 Y3+ 1 d 0.5 0.5 0.5 1. 0 d
Cu1 Cu2+ 1 a 0. 0. 0. 0.66(1) 0 d
Co1 Co3+ 1 a 0. 0. 0. 0.34(1) 0 d
Cu2 Cu2+ 2 g 0. 0. 0.3580(2) 0.9975(105) 0 d
Co2 Co3+ 2 g 0. 0. 0.3580(2) 0.0025(105) 0 d
O1 O2- 2 g 0. 0. 0.1559(2) 1. 0 d
O2 O2- 4 i 0. 0.5 0.3768(1) 1. 0 d
O3 O2- 2 f 0. 0.5 0. 0.643(8) 0 d

loop_
_atom_type_symbol
_atom_type_oxidation_number
Ba2+ 2.000
Y3+ 3.000
Cu2+ 2.462
Co3+ 3.000
O2- -2.000
